data_7000006
loop_
_publ_author_name
'Neveling, Arno'
'Julius, Gerrit R.'
'Cronje, Stephanie'
'Esterhuysen, Catharine'
'Raubenheimer, Helgard G.'

_publ_section_title
;
 Thione complexes of Rh(I): a first comparison with the bonding and
 catalytic activity of related carbene and imine compounds.
;
_journal_issue 1
_journal_name_full 'Dalton transactions (Cambridge, England : 2003)'
_journal_page_first 181
_journal_page_last 192
_journal_paper_doi 10.1039/b414040k
_journal_year 2005
_chemical_formula_sum 'C11 H19 Cl N Rh S'
_chemical_formula_weight 335.69
_chemical_name_systematic
;
?
;
_space_group_IT_number 14
_symmetry_cell_setting monoclinic
_symmetry_space_group_name_Hall '-P 2yn'
_symmetry_space_group_name_H-M 'P 1 21/n 1'
_atom_sites_solution_hydrogens geom
_atom_sites_solution_primary direct
_atom_sites_solution_secondary difmap
_audit_creation_method SHELXL-97
_cell_angle_alpha 90.00
_cell_angle_beta 90.0180(10)
_cell_angle_gamma 90.00
_cell_formula_units_Z 4
_cell_length_a 7.26030(10)
_cell_length_b 15.2871(2)
_cell_length_c 11.67520(10)
_cell_measurement_reflns_used 5983
_cell_measurement_temperature 193(2)
_cell_measurement_theta_max 29.58
_cell_measurement_theta_min 1.02
_cell_volume 1295.82(3)
_computing_cell_refinement 'DENZO-SMN (Otwinowski & Minor, 1997)'
_computing_data_collection 'COLLECT (Nonius, 1998)'
_computing_data_reduction 'DENZO-SMN (Otwinowski & Minor, 1997)'
_computing_molecular_graphics 'ORTEP-III for Windows (Farrugia,1997)'
_computing_publication_material 'X-Seed (Barbour, 1999)'
_computing_structure_refinement 'SHELXL-97 (Sheldrick, 1997)'
_computing_structure_solution 'SHELXS-97 (Sheldrick, 1990)'
_diffrn_ambient_temperature 193(2)
_diffrn_measured_fraction_theta_full 0.998
_diffrn_measured_fraction_theta_max 0.998
_diffrn_measurement_device_type 'Nonius Kappa CCD'
_diffrn_measurement_method '\f and \w scans to fill Ewald sphere'
_diffrn_radiation_monochromator graphite
_diffrn_radiation_source 'fine-focus sealed tube'
_diffrn_radiation_type MoK\a
_diffrn_radiation_wavelength 0.71073
_diffrn_reflns_av_R_equivalents 0.0293
_diffrn_reflns_av_sigmaI/netI 0.0277
_diffrn_reflns_limit_h_max 9
_diffrn_reflns_limit_h_min -9
_diffrn_reflns_limit_k_max 19
_diffrn_reflns_limit_k_min -19
_diffrn_reflns_limit_l_max 14
_diffrn_reflns_limit_l_min -14
_diffrn_reflns_number 9994
_diffrn_reflns_theta_full 27.00
_diffrn_reflns_theta_max 27.00
_diffrn_reflns_theta_min 1.74
_exptl_absorpt_coefficient_mu 1.654
_exptl_absorpt_correction_T_max 0.8791
_exptl_absorpt_correction_T_min 0.8390
_exptl_absorpt_correction_type empirical
_exptl_absorpt_process_details 'Scalepack (Otwinowski & Minor, 1997)'
_exptl_crystal_colour yellow
_exptl_crystal_density_diffrn 1.721
_exptl_crystal_density_method 'not measured'
_exptl_crystal_description prism
_exptl_crystal_F_000 680
_exptl_crystal_size_max 0.11
_exptl_crystal_size_mid 0.09
_exptl_crystal_size_min 0.08
_refine_diff_density_max 1.234
_refine_diff_density_min -1.353
_refine_diff_density_rms 0.421
_refine_ls_extinction_coef 0.0169(11)
_refine_ls_extinction_expression Fc^*^=kFc[1+0.001xFc^2^\l^3^/sin(2\q)]^-1/4^
_refine_ls_extinction_method SHELXL
_refine_ls_goodness_of_fit_ref 1.223
_refine_ls_hydrogen_treatment constr
_refine_ls_matrix_type full
_refine_ls_number_parameters 141
_refine_ls_number_reflns 2826
_refine_ls_number_restraints 1
_refine_ls_restrained_S_all 1.223
_refine_ls_R_factor_all 0.0358
_refine_ls_R_factor_gt 0.0267
_refine_ls_shift/su_max 0.001
_refine_ls_shift/su_mean 0.000
_refine_ls_structure_factor_coef Fsqd
_refine_ls_weighting_details 'calc w=1/[\s^2^(Fo^2^)+(0.0471P)^2^+0.0000P] where P=(Fo^2^+2Fc^2^)/3'
_refine_ls_weighting_scheme calc
_refine_ls_wR_factor_gt 0.0650
_refine_ls_wR_factor_ref 0.0787
_reflns_number_gt 2608
_reflns_number_total 2826
_reflns_threshold_expression >2sigma(I)
_cod_data_source_file b414040k.txt
_cod_data_source_block 2
_cod_original_sg_symbol_H-M P21/n
_cod_database_code 7000006

loop_
_symmetry_equiv_pos_as_xyz
'x, y, z'
'-x+1/2, y+1/2, -z+1/2'
'-x, -y, -z'
'x-1/2, -y-1/2, z-1/2'

loop_
_atom_site_label
_atom_site_type_symbol
_atom_site_fract_x
_atom_site_fract_y
_atom_site_fract_z
_atom_site_U_iso_or_equiv
_atom_site_adp_type
_atom_site_occupancy
_atom_site_symmetry_multiplicity
_atom_site_calc_flag
_atom_site_refinement_flags
_atom_site_disorder_assembly
_atom_site_disorder_group
Rh1 Rh 0.26341(4) -0.287235(13) 0.07674(2) 0.02085(11) Uani 1 1 d . . .
Cl1 Cl 0.29727(15) -0.39103(6) 0.22732(8) 0.0357(3) Uani 1 1 d . . .
S1 S 0.23463(18) -0.39311(5) -0.07005(7) 0.0304(2) Uani 1 1 d . . .
N11 N 0.2391(4) -0.56696(16) -0.0750(2) 0.0264(5) Uani 1 1 d . . .
C1 C 0.3489(7) -0.1995(3) -0.0518(4) 0.0291(11) Uani 1 1 d . . .
H1 H 0.3884 -0.2288 -0.1243 0.035 Uiso 1 1 calc R . .
C2 C 0.4874(6) -0.1347(2) -0.0064(4) 0.0364(10) Uani 1 1 d . . .
H2A H 0.4811 -0.0807 -0.0531 0.044 Uiso 1 1 calc R . .
H2B H 0.6125 -0.1596 -0.0152 0.044 Uiso 1 1 calc R . .
C3 C 0.4574(6) -0.1109(3) 0.1192(4) 0.0358(10) Uani 1 1 d . . .
H3A H 0.3797 -0.0578 0.1238 0.043 Uiso 1 1 calc R . .
H3B H 0.5777 -0.0972 0.1549 0.043 Uiso 1 1 calc R . .
C4 C 0.3647(7) -0.1850(3) 0.1862(4) 0.0346(11) Uani 1 1 d . . .
H4 H 0.4366 -0.2062 0.2538 0.041 Uiso 1 1 calc R . .
C5 C 0.1756(8) -0.1923(3) 0.1981(4) 0.0384(12) Uani 1 1 d . . .
H5 H 0.1372 -0.2181 0.2730 0.046 Uiso 1 1 calc R . .
C6 C 0.0339(7) -0.1316(3) 0.1473(4) 0.0444(13) Uani 1 1 d . . .
H6A H 0.0374 -0.0751 0.1888 0.053 Uiso 1 1 calc R . .
H6B H -0.0901 -0.1572 0.1581 0.053 Uiso 1 1 calc R . .
C7 C 0.0652(6) -0.1149(3) 0.0206(4) 0.0407(11) Uani 1 1 d . . .
H7A H 0.1429 -0.0622 0.0115 0.049 Uiso 1 1 calc R . .
H7B H -0.0548 -0.1031 -0.0166 0.049 Uiso 1 1 calc R . .
C8 C 0.1588(7) -0.1925(3) -0.0403(4) 0.0280(10) Uani 1 1 d . . .
H8 H 0.0868 -0.2174 -0.1056 0.034 Uiso 1 1 calc R . .
C11 C 0.2494(5) -0.4953(2) -0.0159(3) 0.0272(7) Uani 1 1 d D . .
H11 H 0.2668 -0.5007 0.0644 0.033 Uiso 1 1 calc RD . .
C12 C 0.2528(6) -0.6530(2) -0.0200(3) 0.0376(8) Uani 1 1 d . . .
H12A H 0.2535 -0.6457 0.0634 0.056 Uiso 1 1 calc R . .
H12B H 0.3669 -0.6818 -0.0442 0.056 Uiso 1 1 calc R . .
H12C H 0.1471 -0.6890 -0.0424 0.056 Uiso 1 1 calc R . .
C13 C 0.2087(6) -0.5678(2) -0.1985(3) 0.0379(9) Uani 1 1 d . . .
H13A H 0.0790 -0.5808 -0.2144 0.057 Uiso 1 1 calc R . .
H13B H 0.2866 -0.6126 -0.2338 0.057 Uiso 1 1 calc R . .
H13C H 0.2400 -0.5104 -0.2305 0.057 Uiso 1 1 calc R . .

loop_
_atom_site_aniso_label
_atom_site_aniso_U_11
_atom_site_aniso_U_22
_atom_site_aniso_U_33
_atom_site_aniso_U_23
_atom_site_aniso_U_13
_atom_site_aniso_U_12
Rh1 0.02428(16) 0.02024(15) 0.01802(15) -0.00017(8) 0.00087(16) -0.00096(10)
Cl1 0.0495(7) 0.0338(4) 0.0239(4) 0.0084(4) -0.0032(4) -0.0052(4)
S1 0.0477(5) 0.0200(4) 0.0233(4) -0.0018(3) -0.0041(5) 0.0013(4)
N11 0.0255(13) 0.0209(11) 0.0328(14) 0.0005(10) 0.0014(17) 0.0005(11)
C1 0.042(3) 0.0202(18) 0.025(3) 0.0075(15) 0.0052(18) 0.0002(15)
C2 0.038(2) 0.027(2) 0.044(3) 0.0074(17) 0.0078(19) -0.0042(18)
C3 0.038(2) 0.0270(18) 0.043(3) -0.0022(19) -0.0065(18) -0.0066(16)
C4 0.049(3) 0.030(2) 0.025(2) -0.0072(19) -0.015(2) -0.003(2)
C5 0.052(3) 0.036(2) 0.027(2) -0.0122(18) 0.011(2) -0.005(2)
C6 0.038(2) 0.041(3) 0.054(3) -0.018(2) 0.007(2) 0.0101(19)
C7 0.037(2) 0.0306(19) 0.055(3) -0.008(2) -0.009(2) 0.0088(18)
C8 0.037(2) 0.0239(17) 0.023(2) -0.0007(15) -0.0115(16) 0.0041(16)
C11 0.0272(17) 0.0281(14) 0.0264(16) 0.0004(12) 0.0007(17) 0.0019(16)
C12 0.041(2) 0.0227(14) 0.049(2) 0.0061(14) 0.001(2) 0.0010(19)
C13 0.047(2) 0.0324(16) 0.0340(19) -0.0079(14) -0.0062(19) 0.0013(18)

loop_
_atom_type_symbol
_atom_type_description
_atom_type_scat_dispersion_real
_atom_type_scat_dispersion_imag
_atom_type_scat_source
C C 0.0033 0.0016 'International Tables Vol C Tables 4.2.6.8 and 6.1.1.4'
H H 0.0000 0.0000 'International Tables Vol C Tables 4.2.6.8 and 6.1.1.4'
Cl Cl 0.1484 0.1585 'International Tables Vol C Tables 4.2.6.8 and 6.1.1.4'
N N 0.0061 0.0033 'International Tables Vol C Tables 4.2.6.8 and 6.1.1.4'
Rh Rh -1.1178 0.9187 'International Tables Vol C Tables 4.2.6.8 and 6.1.1.4'
S S 0.1246 0.1234 'International Tables Vol C Tables 4.2.6.8 and 6.1.1.4'

loop_
_geom_angle_atom_site_label_1
_geom_angle_atom_site_label_2
_geom_angle_atom_site_label_3
_geom_angle
_geom_angle_site_symmetry_1
_geom_angle_site_symmetry_3
_geom_angle_publ_flag
C1 Rh1 C5 97.4(2) . . ?
C1 Rh1 C8 38.31(16) . . ?
C5 Rh1 C8 81.72(16) . . ?
C1 Rh1 C4 81.92(16) . . ?
C5 Rh1 C4 37.78(19) . . ?
C8 Rh1 C4 90.5(2) . . ?
C1 Rh1 S1 86.89(12) . . ?
C5 Rh1 S1 157.38(16) . . ?
C8 Rh1 S1 88.25(13) . . ?
C4 Rh1 S1 163.42(15) . . ?
C1 Rh1 Cl1 156.94(15) . . ?
C5 Rh1 Cl1 89.65(15) . . ?
C8 Rh1 Cl1 164.39(15) . . ?
C4 Rh1 Cl1 90.60(13) . . ?
S1 Rh1 Cl1 95.05(3) . . ?
C11 S1 Rh1 110.87(12) . . ?
C11 N11 C13 122.8(3) . . ?
C11 N11 C12 121.4(3) . . ?
C13 N11 C12 115.8(3) . . ?
C8 C1 C2 125.3(4) . . ?
C8 C1 Rh1 71.8(3) . . ?
C2 C1 Rh1 111.3(3) . . ?
C8 C1 H1 113.7 . . ?
C2 C1 H1 113.7 . . ?
Rh1 C1 H1 113.7 . . ?
C1 C2 C3 113.6(3) . . ?
C1 C2 H2A 108.9 . . ?
C3 C2 H2A 108.9 . . ?
C1 C2 H2B 108.9 . . ?
C3 C2 H2B 108.9 . . ?
H2A C2 H2B 107.7 . . ?
C2 C3 C4 112.1(3) . . ?
C2 C3 H3A 109.2 . . ?
C4 C3 H3A 109.2 . . ?
C2 C3 H3B 109.2 . . ?
C4 C3 H3B 109.2 . . ?
H3A C3 H3B 107.9 . . ?
C5 C4 C3 123.1(5) . . ?
C5 C4 Rh1 70.3(3) . . ?
C3 C4 Rh1 112.6(3) . . ?
C5 C4 H4 114.4 . . ?
C3 C4 H4 114.4 . . ?
Rh1 C4 H4 114.4 . . ?
C4 C5 C6 126.0(5) . . ?
C4 C5 Rh1 72.0(3) . . ?
C6 C5 Rh1 111.3(3) . . ?
C4 C5 H5 113.4 . . ?
C6 C5 H5 113.4 . . ?
Rh1 C5 H5 113.4 . . ?
C5 C6 C7 112.6(4) . . ?
C5 C6 H6A 109.1 . . ?
C7 C6 H6A 109.1 . . ?
C5 C6 H6B 109.1 . . ?
C7 C6 H6B 109.1 . . ?
H6A C6 H6B 107.8 . . ?
C6 C7 C8 112.8(4) . . ?
C6 C7 H7A 109.0 . . ?
C8 C7 H7A 109.0 . . ?
C6 C7 H7B 109.0 . . ?
C8 C7 H7B 109.0 . . ?
H7A C7 H7B 107.8 . . ?
C1 C8 C7 122.8(5) . . ?
C1 C8 Rh1 69.9(3) . . ?
C7 C8 Rh1 112.6(3) . . ?
C1 C8 H8 114.5 . . ?
C7 C8 H8 114.5 . . ?
Rh1 C8 H8 114.5 . . ?
N11 C11 S1 125.4(2) . . ?
N11 C11 H11 117.3 . . ?
S1 C11 H11 117.3 . . ?
N11 C12 H12A 109.5 . . ?
N11 C12 H12B 109.5 . . ?
H12A C12 H12B 109.5 . . ?
N11 C12 H12C 109.5 . . ?
H12A C12 H12C 109.5 . . ?
H12B C12 H12C 109.5 . . ?
N11 C13 H13A 109.5 . . ?
N11 C13 H13B 109.5 . . ?
H13A C13 H13B 109.5 . . ?
N11 C13 H13C 109.5 . . ?
H13A C13 H13C 109.5 . . ?
H13B C13 H13C 109.5 . . ?

loop_
_geom_bond_atom_site_label_1
_geom_bond_atom_site_label_2
_geom_bond_distance
_geom_bond_site_symmetry_2
_geom_bond_publ_flag
Rh1 C1 2.107(4) . ?
Rh1 C5 2.127(5) . ?
Rh1 C8 2.131(4) . ?
Rh1 C4 2.148(4) . ?
Rh1 S1 2.3665(8) . ?
Rh1 Cl1 2.3808(9) . ?
S1 C11 1.688(3) . ?
N11 C11 1.297(4) . ?
N11 C13 1.459(4) . ?
N11 C12 1.467(4) . ?
C1 C8 1.391(6) . ?
C1 C2 1.507(6) . ?
C1 H1 1.0000 . ?
C2 C3 1.527(6) . ?
C2 H2A 0.9900 . ?
C2 H2B 0.9900 . ?
C3 C4 1.532(6) . ?
C3 H3A 0.9900 . ?
C3 H3B 0.9900 . ?
C4 C5 1.384(7) . ?
C4 H4 1.0000 . ?
C5 C6 1.507(7) . ?
C5 H5 1.0000 . ?
C6 C7 1.518(6) . ?
C6 H6A 0.9900 . ?
C6 H6B 0.9900 . ?
C7 C8 1.540(6) . ?
C7 H7A 0.9900 . ?
C7 H7B 0.9900 . ?
C8 H8 1.0000 . ?
C11 H11 0.9500 . ?
C12 H12A 0.9800 . ?
C12 H12B 0.9800 . ?
C12 H12C 0.9800 . ?
C13 H13A 0.9800 . ?
C13 H13B 0.9800 . ?
C13 H13C 0.9800 . ?
